data_4089720
loop_
_publ_author_name
'Asadi, Ashrafolmolouk'
'Eaborn, Colin'
'Hill, Michael S.'
'Hitchcock, Peter B.'
'Meehan, Margaret M.'
'Smith, J. David'

_publ_section_title
;
 Reactions of a Highly Crowded Cyclic Stannylene with Iodoalkanes, Enones,
 and Dienes. Inhibition of Nucleophilic Substitution at Tin(IV) Centers
;
_journal_issue 12
_journal_name_full Organometallics
_journal_page_first 2430
_journal_paper_doi 10.1021/om020106y
_journal_volume 21
_journal_year 2002
_chemical_compound_source 'synthesis as described'
_chemical_formula_moiety '(C22 H57 I Si6 Sn).0.5(CH2Cl2)'
_chemical_formula_sum 'C22.5 H58 Cl I Si6 Sn'
_chemical_formula_weight 778.27
_chemical_name_common aug2300
_space_group_IT_number 86
_space_group_name_Hall '-P 4bc'
_space_group_name_H-M_alt 'P 42/n :2'
_symmetry_cell_setting tetragonal
_symmetry_Int_Tables_number 86
_symmetry_space_group_name_H-M 'P 42/n :2'
_atom_sites_solution_hydrogens geom
_atom_sites_solution_primary direct
_atom_sites_solution_secondary difmap
_audit_conform_dict_location ftp://ftp.iucr.org/cifdics/cif_core.dic
_audit_conform_dict_name cif_core.dic
_audit_conform_dict_version 2.1
_audit_creation_date 2000-08-25T17:39:35-00:00
_audit_creation_method 'WinGX routine CIF_UPDATE'
_cell_angle_alpha 90
_cell_angle_beta 90
_cell_angle_gamma 90
_cell_formula_units_Z 8
_cell_length_a 27.4200(10)
_cell_length_b 27.4200(9)
_cell_length_c 9.2590(3)
_cell_measurement_reflns_used 117529
_cell_measurement_temperature 173(2)
_cell_measurement_theta_max 30.034
_cell_measurement_theta_min 3.705
_cell_measurement_wavelength 0.71073
_cell_volume 6961.4(4)
_computing_cell_refinement 'HKL Scalepack (Otwinowski & Minor 1997)'
_computing_data_reduction 'HKL Denzo and Scalepack (Otwinowski & Minor 1997)'
_computing_molecular_graphics 'Ortep-3 for Windows (Farrugia, 1997)'
_computing_publication_material 'WinGX publication routines (Farrugia, 1999)'
_computing_structure_refinement 'SHELXL-97 (Sheldrick, 1997)'
_computing_structure_solution 'SHELXS-97  (Sheldrick, 1997)'
_diffrn_ambient_temperature 173(2)
_diffrn_measured_fraction_theta_full 0.994
_diffrn_measured_fraction_theta_max 0.994
_diffrn_measurement_device KappaCCD
_diffrn_measurement_method CCD
_diffrn_radiation_monochromator graphite
_diffrn_radiation_probe x-ray
_diffrn_radiation_type MoK\a
_diffrn_radiation_wavelength 0.71073
_diffrn_reflns_av_R_equivalents 0.1208
_diffrn_reflns_av_unetI/netI 0.0817
_diffrn_reflns_limit_h_max 38
_diffrn_reflns_limit_h_min -37
_diffrn_reflns_limit_k_max 34
_diffrn_reflns_limit_k_min -38
_diffrn_reflns_limit_l_max 13
_diffrn_reflns_limit_l_min -8
_diffrn_reflns_number 43058
_diffrn_reflns_theta_full 29.99
_diffrn_reflns_theta_max 29.99
_diffrn_reflns_theta_min 3.7
_exptl_absorpt_coefficient_mu 1.916
_exptl_absorpt_correction_T_max 1.0813
_exptl_absorpt_correction_T_min 0.7201
_exptl_absorpt_correction_type multi-scan
_exptl_absorpt_process_details '[c.f. r.h. blessing, acta cryst. (1995), a51, 33-38]'
_exptl_crystal_colour colourless
_exptl_crystal_density_diffrn 1.485
_exptl_crystal_density_method 'not measured'
_exptl_crystal_description needle
_exptl_crystal_F_000 3176
_exptl_crystal_size_max 0.25
_exptl_crystal_size_mid 0.2
_exptl_crystal_size_min 0.2
_refine_diff_density_max 3.129
_refine_diff_density_min -1.23
_refine_diff_density_rms 0.192
_refine_ls_extinction_method none
_refine_ls_goodness_of_fit_ref 1.028
_refine_ls_hydrogen_treatment riding
_refine_ls_matrix_type full
_refine_ls_number_parameters 289
_refine_ls_number_reflns 10082
_refine_ls_number_restraints 0
_refine_ls_restrained_S_all 1.028
_refine_ls_R_factor_all 0.0897
_refine_ls_R_factor_gt 0.0578
_refine_ls_shift/su_max 0.001
_refine_ls_shift/su_mean 0
_refine_ls_structure_factor_coef Fsqd
_refine_ls_weighting_details 'calc w=1/[\s^2^(Fo^2^)+(0.0919P)^2^+0.0000P] where P=(Fo^2^+2Fc^2^)/3'
_refine_ls_weighting_scheme calc
_refine_ls_wR_factor_gt 0.1452
_refine_ls_wR_factor_ref 0.1632
_reflns_number_gt 7063
_reflns_number_total 10082
_reflns_threshold_expression >2sigma(I)
_cod_data_source_file om020106y.cif
_cod_data_source_block aug2300
_cod_original_sg_symbol_H-M P4(2)/n
_cod_original_formula_sum 'C22.50 H58 Cl I Si6 Sn'
_cod_database_code 4089720

loop_
_symmetry_equiv_pos_as_xyz
'x, y, z'
'-x+1/2, -y+1/2, z'
'-y, x+1/2, z+1/2'
'y+1/2, -x, z+1/2'
'-x, -y, -z'
'x-1/2, y-1/2, -z'
'y, -x-1/2, -z-1/2'
'-y-1/2, x, -z-1/2'

loop_
_atom_site_label
_atom_site_type_symbol
_atom_site_fract_x
_atom_site_fract_y
_atom_site_fract_z
_atom_site_U_iso_or_equiv
_atom_site_adp_type
_atom_site_occupancy
_atom_site_symmetry_multiplicity
_atom_site_calc_flag
_atom_site_refinement_flags
_atom_site_disorder_assembly
_atom_site_disorder_group
Sn Sn 0.313314(10) 0.512250(10) 0.00728(3) 0.02015(9) Uani 1 1 d . . .
I I 0.343422(12) 0.538096(12) -0.26664(3) 0.03242(11) Uani 1 1 d . . .
Cl Cl 0.50242(9) 0.49339(11) 0.6540(2) 0.1139(10) Uani 1 1 d . . .
Si1 Si 0.28170(5) 0.39208(4) -0.10279(13) 0.0256(3) Uani 1 1 d . . .
Si2 Si 0.38981(5) 0.41344(5) -0.04079(14) 0.0278(3) Uani 1 1 d . . .
Si3 Si 0.31405(5) 0.41402(5) 0.21640(13) 0.0241(3) Uani 1 1 d . . .
Si4 Si 0.24264(5) 0.55631(5) 0.26527(13) 0.0244(3) Uani 1 1 d . . .
Si5 Si 0.25263(5) 0.62153(5) -0.01205(13) 0.0271(3) Uani 1 1 d . . .
Si6 Si 0.18441(4) 0.53398(5) -0.02703(14) 0.0255(3) Uani 1 1 d . . .
C1 C 0.32426(15) 0.43032(15) 0.0164(4) 0.0210(8) Uani 1 1 d . . .
C2 C 0.24490(15) 0.55547(15) 0.0580(5) 0.0219(8) Uani 1 1 d . . .
C3 C 0.27789(18) 0.41251(19) -0.2968(5) 0.0332(11) Uani 1 1 d . . .
H3A H 0.3108 0.4149 -0.3373 0.05 Uiso 1 1 calc R . .
H3B H 0.262 0.4445 -0.3015 0.05 Uiso 1 1 calc R . .
H3C H 0.2588 0.3888 -0.3524 0.05 Uiso 1 1 calc R . .
C4 C 0.3005(2) 0.32594(17) -0.1171(6) 0.0387(12) Uani 1 1 d . . .
H4A H 0.334 0.3239 -0.1536 0.058 Uiso 1 1 calc R . .
H4B H 0.2785 0.3089 -0.1836 0.058 Uiso 1 1 calc R . .
H4C H 0.2987 0.3107 -0.0216 0.058 Uiso 1 1 calc R . .
C5 C 0.21765(17) 0.38838(18) -0.0322(5) 0.0325(10) Uani 1 1 d . . .
H5A H 0.2182 0.3777 0.0688 0.049 Uiso 1 1 calc R . .
H5B H 0.199 0.365 -0.0901 0.049 Uiso 1 1 calc R . .
H5C H 0.2023 0.4206 -0.0385 0.049 Uiso 1 1 calc R . .
C6 C 0.39834(19) 0.4065(2) -0.2412(5) 0.0366(11) Uani 1 1 d . . .
H6A H 0.3738 0.384 -0.2793 0.055 Uiso 1 1 calc R . .
H6B H 0.431 0.3936 -0.2608 0.055 Uiso 1 1 calc R . .
H6C H 0.3947 0.4384 -0.288 0.055 Uiso 1 1 calc R . .
C7 C 0.43908(19) 0.4571(2) 0.0085(6) 0.0450(14) Uani 1 1 d . . .
H7A H 0.438 0.4634 0.1127 0.067 Uiso 1 1 calc R . .
H7B H 0.4343 0.4878 -0.044 0.067 Uiso 1 1 calc R . .
H7C H 0.4708 0.4432 -0.0172 0.067 Uiso 1 1 calc R . .
C8 C 0.4089(2) 0.35397(19) 0.0407(6) 0.0414(12) Uani 1 1 d . . .
H8A H 0.3844 0.329 0.0184 0.062 Uiso 1 1 calc R . .
H8B H 0.4116 0.3576 0.1457 0.062 Uiso 1 1 calc R . .
H8C H 0.4405 0.3442 0.0008 0.062 Uiso 1 1 calc R . .
C9 C 0.36808(17) 0.42469(19) 0.3367(5) 0.0331(11) Uani 1 1 d . . .
H9A H 0.3962 0.4064 0.2998 0.05 Uiso 1 1 calc R . .
H9B H 0.3604 0.4136 0.4348 0.05 Uiso 1 1 calc R . .
H9C H 0.3758 0.4596 0.3384 0.05 Uiso 1 1 calc R . .
C10 C 0.2984(2) 0.34787(18) 0.2507(6) 0.0375(12) Uani 1 1 d . . .
H10A H 0.3244 0.327 0.2124 0.056 Uiso 1 1 calc R . .
H10B H 0.2676 0.3399 0.2027 0.056 Uiso 1 1 calc R . .
H10C H 0.2951 0.3424 0.3549 0.056 Uiso 1 1 calc R . .
C11 C 0.26196(16) 0.44996(17) 0.2944(5) 0.0285(9) Uani 1 1 d . . .
H11A H 0.2362 0.4525 0.22 0.034 Uiso 1 1 calc R . .
H11B H 0.2482 0.4312 0.3763 0.034 Uiso 1 1 calc R . .
C12 C 0.27402(17) 0.50260(17) 0.3489(5) 0.0291(10) Uani 1 1 d . . .
H12A H 0.3096 0.5075 0.3371 0.035 Uiso 1 1 calc R . .
H12B H 0.2672 0.5035 0.4538 0.035 Uiso 1 1 calc R . .
C13 C 0.27355(19) 0.60949(18) 0.3556(5) 0.0354(11) Uani 1 1 d . . .
H13A H 0.3073 0.6119 0.3213 0.053 Uiso 1 1 calc R . .
H13B H 0.2734 0.6046 0.4605 0.053 Uiso 1 1 calc R . .
H13C H 0.256 0.6396 0.332 0.053 Uiso 1 1 calc R . .
C14 C 0.17967(17) 0.55713(19) 0.3406(5) 0.0336(11) Uani 1 1 d . . .
H14A H 0.1616 0.5847 0.2995 0.05 Uiso 1 1 calc R . .
H14B H 0.1812 0.5606 0.4458 0.05 Uiso 1 1 calc R . .
H14C H 0.1631 0.5266 0.316 0.05 Uiso 1 1 calc R . .
C15 C 0.21182(19) 0.66535(18) 0.0896(6) 0.0400(12) Uani 1 1 d . . .
H15A H 0.178 0.6538 0.0855 0.06 Uiso 1 1 calc R . .
H15B H 0.2139 0.6978 0.0454 0.06 Uiso 1 1 calc R . .
H15C H 0.2224 0.6672 0.1906 0.06 Uiso 1 1 calc R . .
C16 C 0.31556(18) 0.64778(19) 0.0042(5) 0.0363(12) Uani 1 1 d . . .
H16A H 0.3266 0.6453 0.1046 0.054 Uiso 1 1 calc R . .
H16B H 0.315 0.6821 -0.0249 0.054 Uiso 1 1 calc R . .
H16C H 0.3379 0.6297 -0.0586 0.054 Uiso 1 1 calc R . .
C17 C 0.2388(2) 0.62986(19) -0.2100(5) 0.0373(11) Uani 1 1 d . . .
H17A H 0.2061 0.6171 -0.231 0.056 Uiso 1 1 calc R . .
H17B H 0.263 0.6122 -0.2677 0.056 Uiso 1 1 calc R . .
H17C H 0.24 0.6646 -0.2342 0.056 Uiso 1 1 calc R . .
C18 C 0.13667(18) 0.5836(2) -0.0390(6) 0.0372(11) Uani 1 1 d . . .
H18A H 0.1301 0.5966 0.0578 0.056 Uiso 1 1 calc R . .
H18B H 0.1066 0.5701 -0.0795 0.056 Uiso 1 1 calc R . .
H18C H 0.1486 0.6099 -0.1013 0.056 Uiso 1 1 calc R . .
C19 C 0.19378(19) 0.51215(19) -0.2162(5) 0.0346(11) Uani 1 1 d . . .
H19A H 0.2125 0.5365 -0.2704 0.052 Uiso 1 1 calc R . .
H19B H 0.162 0.5073 -0.2628 0.052 Uiso 1 1 calc R . .
H19C H 0.2117 0.4812 -0.2148 0.052 Uiso 1 1 calc R . .
C20 C 0.14807(17) 0.48590(18) 0.0725(5) 0.0334(10) Uani 1 1 d . . .
H20A H 0.1425 0.4965 0.1722 0.05 Uiso 1 1 calc R . .
H20B H 0.1662 0.4551 0.0726 0.05 Uiso 1 1 calc R . .
H20C H 0.1166 0.4812 0.0241 0.05 Uiso 1 1 calc R . .
C21 C 0.37116(17) 0.54614(16) 0.1414(5) 0.0281(9) Uani 1 1 d . . .
H21A H 0.3547 0.5683 0.2105 0.034 Uiso 1 1 calc R . .
H21B H 0.3862 0.5197 0.1992 0.034 Uiso 1 1 calc R . .
C22 C 0.41168(18) 0.57414(19) 0.0741(6) 0.0377(11) Uani 1 1 d . . .
H22A H 0.4335 0.5863 0.1497 0.057 Uiso 1 1 calc R . .
H22B H 0.3983 0.6017 0.0198 0.057 Uiso 1 1 calc R . .
H22C H 0.4299 0.5528 0.0085 0.057 Uiso 1 1 calc R . .
C23 C 0.4695(5) 0.4967(6) 0.5199(17) 0.076(5) Uani 0.5 1 d P . .
H23A H 0.4459 0.5235 0.5362 0.091 Uiso 0.5 1 calc PR . .
H23B H 0.4505 0.4661 0.514 0.091 Uiso 0.5 1 calc PR . .

loop_
_atom_site_aniso_label
_atom_site_aniso_U_11
_atom_site_aniso_U_22
_atom_site_aniso_U_33
_atom_site_aniso_U_23
_atom_site_aniso_U_13
_atom_site_aniso_U_12
Sn 0.01741(15) 0.01990(15) 0.02314(16) 0.00069(10) 0.00020(10) 0.00006(10)
I 0.03543(19) 0.03480(19) 0.02702(17) 0.00454(12) 0.00476(12) -0.00079(13)
Cl 0.1089(19) 0.169(3) 0.0638(13) 0.0228(14) -0.0095(12) -0.0634(19)
Si1 0.0254(6) 0.0227(6) 0.0287(6) -0.0022(5) -0.0015(5) 0.0005(5)
Si2 0.0227(6) 0.0295(7) 0.0311(6) -0.0027(5) 0.0002(5) 0.0050(5)
Si3 0.0229(6) 0.0242(6) 0.0253(6) 0.0041(5) -0.0013(5) 0.0022(5)
Si4 0.0230(6) 0.0255(6) 0.0248(6) -0.0014(5) 0.0011(5) 0.0029(5)
Si5 0.0265(6) 0.0216(6) 0.0332(7) 0.0030(5) -0.0007(5) 0.0018(5)
Si6 0.0201(6) 0.0266(6) 0.0298(6) 0.0010(5) -0.0027(5) 0.0008(5)
C1 0.0195(19) 0.0190(19) 0.0245(19) -0.0016(15) 0.0005(16) 0.0006(15)
C2 0.020(2) 0.0191(19) 0.026(2) 0.0003(16) 0.0016(17) 0.0014(15)
C3 0.033(3) 0.039(3) 0.027(2) -0.005(2) -0.005(2) 0.001(2)
C4 0.043(3) 0.025(2) 0.048(3) -0.006(2) 0.004(2) -0.001(2)
C5 0.026(2) 0.033(3) 0.039(2) 0.000(2) -0.005(2) -0.0055(19)
C6 0.032(3) 0.040(3) 0.038(3) -0.004(2) 0.005(2) 0.005(2)
C7 0.026(3) 0.054(4) 0.055(3) -0.012(3) 0.004(2) 0.001(2)
C8 0.037(3) 0.037(3) 0.050(3) -0.001(2) -0.001(2) 0.015(2)
C9 0.029(2) 0.042(3) 0.028(2) 0.001(2) -0.0068(19) 0.007(2)
C10 0.037(3) 0.029(3) 0.047(3) 0.008(2) -0.002(2) -0.002(2)
C11 0.023(2) 0.028(2) 0.035(2) 0.0056(19) 0.0034(19) 0.0000(18)
C12 0.029(2) 0.034(3) 0.024(2) 0.0010(18) 0.0005(18) 0.0053(19)
C13 0.037(3) 0.036(3) 0.033(2) -0.009(2) -0.005(2) 0.002(2)
C14 0.028(2) 0.039(3) 0.033(2) 0.001(2) 0.009(2) 0.002(2)
C15 0.041(3) 0.031(3) 0.047(3) -0.002(2) 0.001(2) 0.009(2)
C16 0.029(3) 0.033(3) 0.047(3) 0.003(2) 0.001(2) -0.007(2)
C17 0.042(3) 0.031(3) 0.038(3) 0.008(2) -0.001(2) 0.002(2)
C18 0.026(2) 0.041(3) 0.044(3) 0.005(2) -0.005(2) 0.007(2)
C19 0.036(3) 0.036(3) 0.032(2) 0.000(2) -0.005(2) -0.004(2)
C20 0.026(2) 0.034(3) 0.041(3) 0.003(2) 0.001(2) -0.0044(19)
C21 0.032(2) 0.027(2) 0.025(2) -0.0039(18) -0.0035(19) 0.0010(19)
C22 0.029(3) 0.036(3) 0.047(3) 0.001(2) -0.007(2) -0.006(2)
C23 0.049(8) 0.062(9) 0.118(13) 0.021(9) 0.021(8) -0.003(7)

loop_
_atom_type_symbol
_atom_type_description
_atom_type_scat_dispersion_real
_atom_type_scat_dispersion_imag
_atom_type_scat_source
C C 0.0033 0.0016 'International Tables Vol C Tables 4.2.6.8 and 6.1.1.4'
H H 0 0 'International Tables Vol C Tables 4.2.6.8 and 6.1.1.4'
I I -0.4742 1.8119 'International Tables Vol C Tables 4.2.6.8 and 6.1.1.4'
Si Si 0.0817 0.0704 'International Tables Vol C Tables 4.2.6.8 and 6.1.1.4'
Sn Sn -0.6537 1.4246 'International Tables Vol C Tables 4.2.6.8 and 6.1.1.4'
Cl Cl 0.1484 0.1585 'International Tables Vol C Tables 4.2.6.8 and 6.1.1.4'

loop_
_geom_angle_atom_site_label_1
_geom_angle_atom_site_label_2
_geom_angle_atom_site_label_3
_geom_angle
_geom_angle_site_symmetry_1
_geom_angle_site_symmetry_3
C21 Sn C2 104.86(16) . .
C21 Sn C1 107.41(16) . .
C2 Sn C1 128.26(15) . .
C21 Sn I 101.14(12) . .
C2 Sn I 107.67(11) . .
C1 Sn I 104.42(10) . .
C23 Cl C23 61.4(8) . 5_666
C5 Si1 C3 107.2(2) . .
C5 Si1 C4 103.2(2) . .
C3 Si1 C4 103.5(2) . .
C5 Si1 C1 113.5(2) . .
C3 Si1 C1 114.8(2) . .
C4 Si1 C1 113.5(2) . .
C7 Si2 C8 105.0(3) . .
C7 Si2 C6 102.5(2) . .
C8 Si2 C6 106.0(2) . .
C7 Si2 C1 117.0(2) . .
C8 Si2 C1 111.0(2) . .
C6 Si2 C1 114.3(2) . .
C9 Si3 C11 106.9(2) . .
C9 Si3 C10 103.2(2) . .
C11 Si3 C10 105.4(2) . .
C9 Si3 C1 114.8(2) . .
C11 Si3 C1 111.0(2) . .
C10 Si3 C1 114.7(2) . .
C14 Si4 C12 106.3(2) . .
C14 Si4 C13 104.0(2) . .
C12 Si4 C13 102.6(2) . .
C14 Si4 C2 113.8(2) . .
C12 Si4 C2 112.88(19) . .
C13 Si4 C2 116.0(2) . .
C16 Si5 C17 102.5(2) . .
C16 Si5 C15 105.1(2) . .
C17 Si5 C15 106.7(2) . .
C16 Si5 C2 115.7(2) . .
C17 Si5 C2 114.6(2) . .
C15 Si5 C2 111.3(2) . .
C19 Si6 C18 105.7(2) . .
C19 Si6 C20 107.8(2) . .
C18 Si6 C20 99.5(2) . .
C19 Si6 C2 111.2(2) . .
C18 Si6 C2 113.5(2) . .
C20 Si6 C2 117.8(2) . .
Si1 C1 Si3 109.8(2) . .
Si1 C1 Si2 106.1(2) . .
Si3 C1 Si2 110.1(2) . .
Si1 C1 Sn 116.07(19) . .
Si3 C1 Sn 104.28(18) . .
Si2 C1 Sn 110.52(19) . .
Si4 C2 Si6 112.6(2) . .
Si4 C2 Si5 109.1(2) . .
Si6 C2 Si5 104.1(2) . .
Si4 C2 Sn 103.89(18) . .
Si6 C2 Sn 117.8(2) . .
Si5 C2 Sn 109.21(18) . .
C12 C11 Si3 116.5(3) . .
C11 C12 Si4 119.7(3) . .
C22 C21 Sn 121.0(3) . .
Cl C23 Cl 118.6(8) . 5_666

loop_
_geom_bond_atom_site_label_1
_geom_bond_atom_site_label_2
_geom_bond_distance
_geom_bond_site_symmetry_2
Sn C21 2.219(4) .
Sn C2 2.268(4) .
Sn C1 2.268(4) .
Sn I 2.7598(4) .
Cl C23 1.539(16) .
Cl C23 1.806(14) 5_666
Si1 C5 1.877(5) .
Si1 C3 1.885(5) .
Si1 C4 1.890(5) .
Si1 C1 1.918(4) .
Si2 C7 1.862(6) .
Si2 C8 1.871(5) .
Si2 C6 1.880(5) .
Si2 C1 1.930(4) .
Si3 C9 1.876(5) .
Si3 C11 1.880(5) .
Si3 C10 1.891(5) .
Si3 C1 1.925(4) .
Si4 C14 1.862(5) .
Si4 C12 1.873(5) .
Si4 C13 1.883(5) .
Si4 C2 1.920(4) .
Si5 C16 1.876(5) .
Si5 C17 1.885(5) .
Si5 C15 1.893(5) .
Si5 C2 1.936(4) .
Si6 C19 1.869(5) .
Si6 C18 1.892(5) .
Si6 C20 1.892(5) .
Si6 C2 1.929(4) .
C11 C12 1.564(6) .
C21 C22 1.488(7) .
C23 Cl 1.806(14) 5_666
